data_1563844
loop_
_publ_author_name
'Huang, Chao'
'Yang, Jin'
'Chen, Jin-Lian'
'Chen, Dong-Mei'
'Zhu, Bi-Xue'

_publ_section_title
;
 Synthesis and crystal structures of metallomacrocyclic and helical Hg(II)
 complexes with two bis(pyridylurea) ligands
;
_journal_name_full 'Inorganica Chimica Acta'
_journal_page_first 252
_journal_page_last 257
_journal_paper_doi 10.1016/j.ica.2018.08.020
_journal_volume 483
_journal_year 2018
_chemical_formula_moiety 'C34 H36 Br2 Hg N6 O6 S2'
_chemical_formula_sum 'C34 H36 Br2 Hg N6 O6 S2'
_chemical_formula_weight 1049.22
_space_group_IT_number 5
_space_group_name_Hall 'C 2y'
_space_group_name_H-M_alt 'C 1 2 1'
_symmetry_cell_setting monoclinic
_symmetry_space_group_name_H-M 'C 1 2 1'
_atom_sites_solution_hydrogens geom
_atom_sites_solution_primary direct
_atom_sites_solution_secondary difmap
_audit_creation_method SHELXL-97
_cell_angle_alpha 90.00
_cell_angle_beta 107.038(5)
_cell_angle_gamma 90.00
_cell_formula_units_Z 2
_cell_length_a 13.736(2)
_cell_length_b 12.6224(17)
_cell_length_c 11.9852(18)
_cell_measurement_reflns_used 6092
_cell_measurement_temperature 296(2)
_cell_measurement_theta_max 25.00
_cell_measurement_theta_min 1.78
_cell_volume 1986.8(5)
_computing_cell_refinement 'SMART (Bruker, 2002)'
_computing_data_collection 'SMART (Bruker, 2002)'
_computing_data_reduction 'SMART (Bruker, 2002)'
_computing_molecular_graphics 'Ortep-3 for Windows (Farrugia, 1997)'
_computing_publication_material 'WinGX (Farrugia, 1999)'
_computing_structure_refinement 'SHELXL-97 (Sheldrick, 1997)'
_computing_structure_solution 'SHELXL-97 (Sheldrick, 1997)'
_diffrn_ambient_temperature 296(2)
_diffrn_measured_fraction_theta_full 0.998
_diffrn_measured_fraction_theta_max 0.998
_diffrn_measurement_device_type 'Bruker APEX II CCD Area Detector'
_diffrn_measurement_method '\f and \w scan'
_diffrn_radiation_monochromator graphite
_diffrn_radiation_source 'fine-focus sealed tube'
_diffrn_radiation_type MoK\a
_diffrn_radiation_wavelength 0.71073
_diffrn_reflns_av_R_equivalents 0.0267
_diffrn_reflns_av_sigmaI/netI 0.0572
_diffrn_reflns_limit_h_max 14
_diffrn_reflns_limit_h_min -16
_diffrn_reflns_limit_k_max 14
_diffrn_reflns_limit_k_min -11
_diffrn_reflns_limit_l_max 14
_diffrn_reflns_limit_l_min -13
_diffrn_reflns_number 6092
_diffrn_reflns_theta_full 25.00
_diffrn_reflns_theta_max 25.00
_diffrn_reflns_theta_min 1.78
_diffrn_standards_interval_count 0
_diffrn_standards_interval_time 0
_diffrn_standards_number 0
_exptl_absorpt_coefficient_mu 6.039
_exptl_absorpt_correction_T_max 0.9805
_exptl_absorpt_correction_T_min 0.9736
_exptl_absorpt_process_details 'SADABS (Sheldrick,1997)'
_exptl_crystal_colour COLOURLESS
_exptl_crystal_density_diffrn 1.754
_exptl_crystal_density_method 'not measured'
_exptl_crystal_description prism
_exptl_crystal_F_000 1024
_exptl_crystal_size_max 0.21
_exptl_crystal_size_mid 0.20
_exptl_crystal_size_min 0.19
_refine_diff_density_max 0.624
_refine_diff_density_min -0.612
_refine_diff_density_rms 0.084
_refine_ls_abs_structure_details 'Flack H D (1983), Acta Cryst. A39, 876-881'
_refine_ls_abs_structure_Flack 0.014(9)
_refine_ls_extinction_method none
_refine_ls_goodness_of_fit_ref 1.040
_refine_ls_hydrogen_treatment mixed
_refine_ls_matrix_type full
_refine_ls_number_parameters 221
_refine_ls_number_reflns 3143
_refine_ls_number_restraints 1
_refine_ls_restrained_S_all 1.039
_refine_ls_R_factor_all 0.0429
_refine_ls_R_factor_gt 0.0353
_refine_ls_shift/su_max 0.000
_refine_ls_shift/su_mean 0.000
_refine_ls_structure_factor_coef Fsqd
_refine_ls_weighting_details 'calc w=1/[\s^2^(Fo^2^)+(0.0430P)^2^+0.0000P] where P=(Fo^2^+2Fc^2^)/3'
_refine_ls_weighting_scheme calc
_refine_ls_wR_factor_gt 0.0894
_refine_ls_wR_factor_ref 0.0931
_reflns_number_gt 2739
_reflns_number_total 3143
_reflns_threshold_expression >2sigma(I)
_cod_data_source_file ICA-2018-483-252.cif
_cod_data_source_block 2
_cod_depositor_comments
;
The following automatic conversions were performed:

data item '_symmetry_cell_setting' value 'Monoclinic' was changed to
'monoclinic' in accordance with the built-in table derived from the
CIF Core dictionary named 'cif_core.dic' version 2.4.5 last updated
on 2014-11-21.

Automatic conversion script
Id: cif_fix_values 8369 2020-08-20 11:38:08Z andrius 
;
_cod_original_cell_volume 1986.7(5)
_cod_original_sg_symbol_H-M 'C 2'
_cod_database_code 1563844

loop_
_symmetry_equiv_pos_as_xyz
'x, y, z'
'-x, y, -z'
'x+1/2, y+1/2, z'
'-x+1/2, y+1/2, -z'

loop_
_atom_site_label
_atom_site_type_symbol
_atom_site_fract_x
_atom_site_fract_y
_atom_site_fract_z
_atom_site_U_iso_or_equiv
_atom_site_adp_type
_atom_site_occupancy
_atom_site_symmetry_multiplicity
_atom_site_calc_flag
_atom_site_refinement_flags
_atom_site_disorder_assembly
_atom_site_disorder_group
C1 C 0.5482(9) 0.1752(7) 0.2438(8) 0.085(3) Uani 1 1 d . . .
H1 H 0.5190 0.1143 0.2637 0.102 Uiso 1 1 calc R . .
C2 C 0.5698(9) 0.2595(7) 0.3227(7) 0.084(3) Uani 1 1 d . . .
H2 H 0.5583 0.2527 0.3951 0.100 Uiso 1 1 calc R . .
C3 C 0.6073(5) 0.3512(6) 0.2936(6) 0.0516(17) Uani 1 1 d . . .
C4 C 0.6248(6) 0.3553(7) 0.1878(7) 0.061(2) Uani 1 1 d . . .
H4 H 0.6483 0.4175 0.1632 0.073 Uiso 1 1 calc R . .
C5 C 0.6074(8) 0.2660(9) 0.1164(9) 0.086(3) Uani 1 1 d . . .
H5 H 0.6252 0.2693 0.0473 0.103 Uiso 1 1 calc R . .
C6 C 0.6219(6) 0.4486(6) 0.4742(7) 0.0562(18) Uani 1 1 d . . .
C7 C 0.6256(5) 0.5881(6) 0.6208(7) 0.0542(19) Uani 1 1 d . . .
C8 C 0.6311(7) 0.5249(6) 0.7171(7) 0.070(2) Uani 1 1 d . . .
H8 H 0.6372 0.4519 0.7113 0.084 Uiso 1 1 calc R . .
C9 C 0.6278(7) 0.5683(11) 0.8201(8) 0.087(3) Uani 1 1 d . . .
H9 H 0.6338 0.5246 0.8842 0.104 Uiso 1 1 calc R . .
C10 C 0.6156(7) 0.6769(8) 0.8309(8) 0.076(2) Uani 1 1 d . . .
H10 H 0.6116 0.7062 0.9006 0.091 Uiso 1 1 calc R . .
C11 C 0.6096(7) 0.7401(7) 0.7339(8) 0.070(2) Uani 1 1 d . . .
H11 H 0.6040 0.8132 0.7397 0.084 Uiso 1 1 calc R . .
C12 C 0.6118(5) 0.6967(6) 0.6308(6) 0.0543(18) Uani 1 1 d . . .
C13 C 0.5524(6) 0.8513(6) 0.5182(6) 0.0517(16) Uani 1 1 d . . .
C14 C 0.6028(7) 0.9468(7) 0.5386(8) 0.064(2) Uani 1 1 d . . .
H14 H 0.6736 0.9475 0.5657 0.077 Uiso 1 1 calc R . .
C15 C 0.5520(6) 1.0385(9) 0.5200(7) 0.068(2) Uani 1 1 d . . .
H15 H 0.5873 1.1023 0.5343 0.082 Uiso 1 1 calc R . .
C16 C 0.7808(10) 0.7365(12) 0.1821(13) 0.113(4) Uiso 1 1 d . . .
H16A H 0.8019 0.6756 0.1471 0.169 Uiso 1 1 calc R . .
H16B H 0.8287 0.7494 0.2571 0.169 Uiso 1 1 calc R . .
H16C H 0.7780 0.7971 0.1329 0.169 Uiso 1 1 calc R . .
C17 C 0.6440(9) 0.8379(9) 0.2632(10) 0.091(3) Uani 1 1 d . . .
H17A H 0.5795 0.8389 0.2792 0.136 Uiso 1 1 calc R . .
H17B H 0.6463 0.8942 0.2103 0.136 Uiso 1 1 calc R . .
H17C H 0.6977 0.8472 0.3347 0.136 Uiso 1 1 calc R . .
Br1 Br 0.36077(9) -0.03476(8) 0.06548(9) 0.0838(3) Uani 1 1 d . . .
Hg1 Hg 0.5000 0.0491 0.0000 0.06845(17) Uani 1 2 d S . .
N1 N 0.5678(6) 0.1779(6) 0.1403(6) 0.0679(18) Uani 1 1 d . . .
N2 N 0.6245(5) 0.4399(5) 0.3612(6) 0.0578(15) Uani 1 1 d . . .
H2A H 0.6386 0.4967 0.3294 0.069 Uiso 1 1 calc R . .
N3 N 0.6289(4) 0.5508(8) 0.5126(5) 0.0621(14) Uani 1 1 d . . .
H3 H 0.6362 0.5980 0.4640 0.075 Uiso 1 1 calc R . .
O1 O 0.6179(6) 0.3721(6) 0.5350(6) 0.0752(19) Uani 1 1 d . . .
O2 O 0.6055(6) 0.7555(6) 0.5311(7) 0.0718(19) Uani 1 1 d . . .
O3 O 0.6781(8) 0.6345(7) 0.3002(8) 0.119(3) Uani 1 1 d . . .
S2 S 0.6599(2) 0.7133(3) 0.1988(3) 0.0949(9) Uiso 1 1 d . . .

loop_
_atom_site_aniso_label
_atom_site_aniso_U_11
_atom_site_aniso_U_22
_atom_site_aniso_U_33
_atom_site_aniso_U_23
_atom_site_aniso_U_13
_atom_site_aniso_U_12
C1 0.141(9) 0.053(5) 0.060(5) -0.007(4) 0.028(5) -0.023(5)
C2 0.155(9) 0.056(5) 0.044(4) -0.002(4) 0.036(5) -0.004(5)
C3 0.058(4) 0.046(4) 0.053(4) 0.002(3) 0.018(3) 0.009(3)
C4 0.071(5) 0.056(5) 0.067(5) -0.009(4) 0.036(4) -0.027(4)
C5 0.106(7) 0.092(7) 0.082(6) -0.030(5) 0.061(6) -0.040(6)
C6 0.060(4) 0.053(5) 0.053(4) -0.005(4) 0.013(3) 0.006(3)
C7 0.048(4) 0.058(5) 0.050(4) -0.008(3) 0.005(3) 0.011(3)
C8 0.085(5) 0.055(7) 0.061(5) 0.002(3) 0.007(4) 0.020(4)
C9 0.107(6) 0.093(10) 0.054(4) 0.005(5) 0.013(4) 0.024(6)
C10 0.090(6) 0.081(7) 0.055(5) -0.012(4) 0.019(4) 0.016(5)
C11 0.077(5) 0.061(5) 0.068(5) -0.010(4) 0.015(4) 0.017(4)
C12 0.054(4) 0.058(5) 0.050(4) -0.006(3) 0.014(3) 0.013(3)
C13 0.066(4) 0.040(4) 0.053(4) -0.003(3) 0.024(3) 0.010(3)
C14 0.064(5) 0.059(5) 0.071(5) -0.010(4) 0.022(4) -0.008(4)
C15 0.097(4) 0.041(5) 0.070(4) -0.008(5) 0.030(4) -0.012(5)
C17 0.101(7) 0.079(7) 0.100(8) 0.013(5) 0.043(6) 0.010(5)
Br1 0.1090(8) 0.0666(6) 0.0797(6) 0.0144(4) 0.0337(6) -0.0066(5)
Hg1 0.1068(3) 0.0465(2) 0.0547(2) 0.000 0.0277(2) 0.000
N1 0.086(5) 0.063(5) 0.059(4) -0.014(3) 0.028(3) -0.004(3)
N2 0.062(4) 0.052(4) 0.063(4) -0.003(3) 0.023(3) -0.006(3)
N3 0.083(4) 0.045(3) 0.058(3) -0.002(5) 0.020(3) 0.021(5)
O1 0.114(5) 0.052(4) 0.054(4) 0.001(3) 0.017(3) -0.004(3)
O2 0.098(4) 0.055(4) 0.073(4) 0.001(3) 0.040(3) 0.029(3)
O3 0.194(8) 0.065(4) 0.116(6) 0.004(4) 0.074(6) -0.035(5)

loop_
_atom_type_symbol
_atom_type_description
_atom_type_scat_dispersion_real
_atom_type_scat_dispersion_imag
_atom_type_scat_source
C C 0.0033 0.0016 'International Tables Vol C Tables 4.2.6.8 and 6.1.1.4'
H H 0.0000 0.0000 'International Tables Vol C Tables 4.2.6.8 and 6.1.1.4'
Br Br -0.2901 2.4595 'International Tables Vol C Tables 4.2.6.8 and 6.1.1.4'
Hg Hg -2.3894 9.2266 'International Tables Vol C Tables 4.2.6.8 and 6.1.1.4'
N N 0.0061 0.0033 'International Tables Vol C Tables 4.2.6.8 and 6.1.1.4'
O O 0.0106 0.0060 'International Tables Vol C Tables 4.2.6.8 and 6.1.1.4'
S S 0.1246 0.1234 'International Tables Vol C Tables 4.2.6.8 and 6.1.1.4'

loop_
_geom_angle_atom_site_label_1
_geom_angle_atom_site_label_2
_geom_angle_atom_site_label_3
_geom_angle
_geom_angle_site_symmetry_1
_geom_angle_site_symmetry_3
N1 C1 C2 123.0(8) . .
N1 C1 H1 118.5 . .
C2 C1 H1 118.5 . .
C3 C2 C1 119.9(8) . .
C3 C2 H2 120.1 . .
C1 C2 H2 120.1 . .
C2 C3 C4 117.2(7) . .
C2 C3 N2 124.2(7) . .
C4 C3 N2 118.5(7) . .
C3 C4 C5 119.9(7) . .
C3 C4 H4 120.1 . .
C5 C4 H4 120.1 . .
N1 C5 C4 124.1(8) . .
N1 C5 H5 117.9 . .
C4 C5 H5 117.9 . .
O1 C6 N3 123.9(8) . .
O1 C6 N2 123.1(7) . .
N3 C6 N2 113.0(7) . .
C8 C7 C12 118.0(7) . .
C8 C7 N3 124.9(8) . .
C12 C7 N3 117.0(8) . .
C9 C8 C7 121.0(8) . .
C9 C8 H8 119.5 . .
C7 C8 H8 119.5 . .
C8 C9 C10 121.1(10) . .
C8 C9 H9 119.4 . .
C10 C9 H9 119.4 . .
C9 C10 C11 117.8(8) . .
C9 C10 H10 121.1 . .
C11 C10 H10 121.1 . .
C12 C11 C10 121.1(8) . .
C12 C11 H11 119.4 . .
C10 C11 H11 119.4 . .
C11 C12 O2 123.7(8) . .
C11 C12 C7 120.9(8) . .
O2 C12 C7 115.4(7) . .
C13 C13 C14 118.8(5) 2_656 .
C13 C13 O2 119.9(5) 2_656 .
C14 C13 O2 121.3(7) . .
C15 C14 C13 121.2(8) . .
C15 C14 H14 119.4 . .
C13 C14 H14 119.4 . .
C14 C15 C15 120.0(5) . 2_656
C14 C15 H15 120.0 . .
C15 C15 H15 120.0 2_656 .
S2 C16 H16A 109.5 . .
S2 C16 H16B 109.5 . .
H16A C16 H16B 109.5 . .
S2 C16 H16C 109.5 . .
H16A C16 H16C 109.5 . .
H16B C16 H16C 109.5 . .
S2 C17 H17A 109.5 . .
S2 C17 H17B 109.5 . .
H17A C17 H17B 109.5 . .
S2 C17 H17C 109.5 . .
H17A C17 H17C 109.5 . .
H17B C17 H17C 109.5 . .
N1 Hg1 N1 91.4(4) . 2_655
N1 Hg1 Br1 104.44(17) . .
N1 Hg1 Br1 109.93(18) 2_655 .
N1 Hg1 Br1 109.93(18) . 2_655
N1 Hg1 Br1 104.44(17) 2_655 2_655
Br1 Hg1 Br1 130.02(5) . 2_655
C5 N1 C1 115.7(7) . .
C5 N1 Hg1 122.7(6) . .
C1 N1 Hg1 120.2(6) . .
C3 N2 C6 127.2(7) . .
C3 N2 H2A 116.4 . .
C6 N2 H2A 116.4 . .
C6 N3 C7 128.0(8) . .
C6 N3 H3 116.0 . .
C7 N3 H3 116.0 . .
C12 O2 C13 117.2(6) . .
O3 S2 C16 105.0(6) . .
O3 S2 C17 103.8(5) . .
C16 S2 C17 98.2(6) . .

loop_
_geom_bond_atom_site_label_1
_geom_bond_atom_site_label_2
_geom_bond_distance
_geom_bond_site_symmetry_2
C1 N1 1.344(11) .
C1 C2 1.397(12) .
C1 H1 0.9300 .
C2 C3 1.354(12) .
C2 H2 0.9300 .
C3 C4 1.358(11) .
C3 N2 1.361(10) .
C4 C5 1.393(13) .
C4 H4 0.9300 .
C5 N1 1.306(12) .
C5 H5 0.9300 .
C6 O1 1.221(11) .
C6 N3 1.363(12) .
C6 N2 1.370(10) .
C7 C8 1.386(11) .
C7 C12 1.394(10) .
C7 N3 1.393(9) .
C8 C9 1.364(12) .
C8 H8 0.9300 .
C9 C10 1.391(16) .
C9 H9 0.9300 .
C10 C11 1.393(13) .
C10 H10 0.9300 .
C11 C12 1.360(11) .
C11 H11 0.9300 .
C12 O2 1.387(11) .
C13 C13 1.375(15) 2_656
C13 C14 1.376(11) .
C13 O2 1.397(10) .
C14 C15 1.336(14) .
C14 H14 0.9300 .
C15 C15 1.367(17) 2_656
C15 H15 0.9300 .
C16 S2 1.754(13) .
C16 H16A 0.9600 .
C16 H16B 0.9600 .
C16 H16C 0.9600 .
C17 S2 1.793(12) .
C17 H17A 0.9600 .
C17 H17B 0.9600 .
C17 H17C 0.9600 .
Br1 Hg1 2.5044(10) .
Hg1 N1 2.329(6) .
Hg1 N1 2.329(6) 2_655
Hg1 Br1 2.5044(10) 2_655
N2 H2A 0.8600 .
N3 H3 0.8600 .
O3 S2 1.534(9) .
